data_7042178
loop_
_publ_author_name
'Rahaman, Ahibur'
'Gimbert-Suri\~nach, Carolina'
'Ficks, Arne'
'Ball, Graham E.'
'Bhadbhade, Mohan'
'Haukka, Matti'
'Higham, Lee'
'Nordlander, Ebbe'
'Colbran, Stephen B.'

_publ_section_title
;
 Bridgehead isomer effects in bis(phosphido)-bridged diiron hexacarbonyl
 proton reduction electrocatalysts.
;
_journal_issue 10
_journal_name_full 'Dalton transactions (Cambridge, England : 2003)'
_journal_page_first 3207
_journal_page_last 3222
_journal_paper_doi 10.1039/c6dt01494a
_journal_volume 46
_journal_year 2017
_chemical_formula_moiety 'C18 H12 Fe2 O6 P2'
_chemical_formula_sum 'C18 H12 Fe2 O6 P2'
_chemical_formula_weight 497.92
_chemical_name_systematic
;
 ? 
;
_space_group_crystal_system monoclinic
_space_group_IT_number 14
_space_group_name_Hall '-P 2ybc'
_space_group_name_H-M_alt 'P 1 21/c 1'
_symmetry_space_group_name_Hall '-P 2ybc'
_symmetry_space_group_name_H-M 'P 1 21/c 1'
_atom_sites_solution_hydrogens mixed
_audit_creation_date 2016-02-09
_audit_creation_method
;
Olex2 1.2
(compiled 2015.09.30 svn.r3233 for OlexSys, GUI svn.r5103)
;
_audit_update_record
;
2016-12-02 deposited with the CCDC.
2017-02-07 downloaded from the CCDC.
;
_cell_angle_alpha 90
_cell_angle_beta 109.111(2)
_cell_angle_gamma 90
_cell_formula_units_Z 4
_cell_length_a 10.2962(6)
_cell_length_b 14.3680(7)
_cell_length_c 14.4014(7)
_cell_measurement_reflns_used 8670
_cell_measurement_temperature 150(2)
_cell_measurement_theta_max 26.948
_cell_measurement_theta_min 2.529
_cell_volume 2013.06(18)
_computing_cell_refinement 'SAINT v8.27A (Bruker, 2012)'
_computing_data_reduction 'SAINT v8.27A (Bruker, 2012)'
_computing_molecular_graphics 'Olex2 (Dolomanov et al., 2009)'
_computing_publication_material 'Olex2 (Dolomanov et al., 2009)'
_computing_structure_refinement 'ShelXL (Sheldrick, 2015)'
_computing_structure_solution 'SHELXS-97 (Sheldrick, 2008)'
_diffrn_ambient_temperature 149.99
_diffrn_measured_fraction_theta_full 0.996
_diffrn_measured_fraction_theta_max 0.995
_diffrn_measurement_device_type 'Bruker APEX-II CCD'
_diffrn_measurement_method '\f and \w scans'
_diffrn_radiation_monochromator graphite
_diffrn_radiation_type MoK\a
_diffrn_radiation_wavelength 0.71073
_diffrn_reflns_av_R_equivalents 0.0257
_diffrn_reflns_av_unetI/netI 0.0221
_diffrn_reflns_Laue_measured_fraction_full 0.996
_diffrn_reflns_Laue_measured_fraction_max 0.995
_diffrn_reflns_limit_h_max 12
_diffrn_reflns_limit_h_min -12
_diffrn_reflns_limit_k_max 11
_diffrn_reflns_limit_k_min -17
_diffrn_reflns_limit_l_max 17
_diffrn_reflns_limit_l_min -17
_diffrn_reflns_number 17134
_diffrn_reflns_point_group_measured_fraction_full 0.996
_diffrn_reflns_point_group_measured_fraction_max 0.995
_diffrn_reflns_theta_full 25.242
_diffrn_reflns_theta_max 26.372
_diffrn_reflns_theta_min 2.565
_diffrn_standards_number 0
_exptl_absorpt_coefficient_mu 1.631
_exptl_absorpt_correction_T_max 0.7455
_exptl_absorpt_correction_T_min 0.6611
_exptl_absorpt_correction_type multi-scan
_exptl_absorpt_process_details
;
SADABS-2012/1 (Bruker,2012) was used for absorption correction.
wR2(int) was 0.1341 before and 0.0382 after correction.
The Ratio of minimum to maximum transmission is 0.8868.
The \l/2 correction factor is 0.0015.
;
_exptl_crystal_colour yellow
_exptl_crystal_colour_primary yellow
_exptl_crystal_density_diffrn 1.643
_exptl_crystal_density_method 'not measured'
_exptl_crystal_description block
_exptl_crystal_F_000 1000
_exptl_crystal_size_max 0.152
_exptl_crystal_size_mid 0.132
_exptl_crystal_size_min 0.057
_refine_diff_density_max 0.371
_refine_diff_density_min -0.191
_refine_diff_density_rms 0.056
_refine_ls_extinction_method none
_refine_ls_goodness_of_fit_ref 1.099
_refine_ls_hydrogen_treatment mixed
_refine_ls_matrix_type full
_refine_ls_number_parameters 261
_refine_ls_number_reflns 4084
_refine_ls_number_restraints 82
_refine_ls_restrained_S_all 1.089
_refine_ls_R_factor_all 0.0265
_refine_ls_R_factor_gt 0.0229
_refine_ls_shift/su_max 0.002
_refine_ls_shift/su_mean 0.000
_refine_ls_structure_factor_coef Fsqd
_refine_ls_weighting_details 'w=1/[\s^2^(Fo^2^)+(0.0336P)^2^+0.2524P] where P=(Fo^2^+2Fc^2^)/3'
_refine_ls_weighting_scheme calc
_refine_ls_wR_factor_gt 0.0586
_refine_ls_wR_factor_ref 0.0604
_reflns_Friedel_coverage 0.000
_reflns_number_gt 3652
_reflns_number_total 4084
_reflns_threshold_expression 'I > 2\s(I)'
_cod_data_source_file c6dt01494a2.cif
_cod_data_source_block 74a_yellow_a
_cod_depositor_comments 'Adding full bibliography for 7042178--7042182.cif.'
_cod_database_code 7042178
_shelx_space_group_comment
;
The symmetry employed for this shelxl refinement is uniquely defined
by the following loop, which should always be used as a source of
symmetry information in preference to the above space-group names.
They are only intended as comments.
;
_olex2_refinement_description
;
1. Fixed Uiso
 At 1.2 times of:
  All C(H) groups
2. Rigid bond restraints
 All non-hydrogen atoms
 with sigma for 1-2 distances of 0.01 and sigma for 1-3 distances of 0.01
3.a Aromatic/amide H refined with riding coordinates:
 C12A(H12A), C13A(H13A), C14A(H14A), C15A(H15A), C16A(H16A), C12B(H12B),
 C13B(H13B), C14B(H14B), C15B(H15B), C16B(H16B)
;
_shelx_shelxl_version_number 2014/7
_olex2_submission_special_instructions 'No special instructions were received'

loop_
_space_group_symop_operation_xyz
'x, y, z'
'-x, y+1/2, -z+1/2'
'-x, -y, -z'
'x, -y-1/2, z-1/2'

loop_
_atom_site_label
_atom_site_type_symbol
_atom_site_fract_x
_atom_site_fract_y
_atom_site_fract_z
_atom_site_U_iso_or_equiv
_atom_site_adp_type
_atom_site_occupancy
_atom_site_site_symmetry_order
_atom_site_calc_flag
_atom_site_refinement_flags_posn
_atom_site_refinement_flags_adp
Fe1A Fe 0.53029(2) 0.67512(2) 0.65703(2) 0.01790(7) Uani 1 1 d . U
P1A P 0.36143(4) 0.58350(3) 0.66375(3) 0.01913(10) Uani 1 1 d . U
H1A H 0.3656(19) 0.4971(12) 0.6335(13) 0.032(5) Uiso 1 1 d . .
O1A O 0.33439(14) 0.83004(9) 0.60031(12) 0.0446(4) Uani 1 1 d . U
O2A O 0.54662(16) 0.61479(9) 0.46822(10) 0.0406(3) Uani 1 1 d . U
O3A O 0.76508(14) 0.80195(10) 0.72706(10) 0.0448(4) Uani 1 1 d . U
C1A C 0.41072(17) 0.76995(12) 0.62191(13) 0.0265(4) Uani 1 1 d . U
C2A C 0.54170(17) 0.63904(12) 0.54231(13) 0.0255(4) Uani 1 1 d . U
C3A C 0.67497(18) 0.75193(12) 0.70067(12) 0.0267(4) Uani 1 1 d . U
C11A C 0.18204(16) 0.60847(11) 0.59927(12) 0.0218(4) Uani 1 1 d . U
C12A C 0.13958(18) 0.61090(13) 0.49758(13) 0.0306(4) Uani 1 1 d . U
H12A H 0.2050 0.6034 0.4645 0.037 Uiso 1 1 calc R .
C13A C 0.0020(2) 0.62429(14) 0.44360(15) 0.0367(5) Uani 1 1 d . U
H13A H -0.0266 0.6253 0.3738 0.044 Uiso 1 1 calc R .
C14A C -0.09267(18) 0.63601(13) 0.49104(16) 0.0371(5) Uani 1 1 d . U
H14A H -0.1868 0.6453 0.4541 0.045 Uiso 1 1 calc R .
C15A C -0.0516(2) 0.63434(15) 0.59208(17) 0.0422(5) Uani 1 1 d . U
H15A H -0.1174 0.6433 0.6246 0.051 Uiso 1 1 calc R .
C16A C 0.08606(19) 0.61965(13) 0.64700(15) 0.0333(4) Uani 1 1 d . U
H16A H 0.1138 0.6173 0.7167 0.040 Uiso 1 1 calc R .
Fe1B Fe 0.48438(2) 0.61606(2) 0.81669(2) 0.01770(7) Uani 1 1 d . U
P1B P 0.63809(4) 0.56025(3) 0.75346(3) 0.01900(10) Uani 1 1 d . U
H1B H 0.6077(18) 0.4770(12) 0.7145(13) 0.027(5) Uiso 1 1 d . .
O1B O 0.29060(14) 0.75865(10) 0.83589(10) 0.0429(4) Uani 1 1 d . U
O2B O 0.41303(14) 0.44897(9) 0.90385(9) 0.0338(3) Uani 1 1 d . U
O3B O 0.70124(12) 0.68888(8) 0.98902(9) 0.0287(3) Uani 1 1 d . U
C1B C 0.36417(18) 0.70309(13) 0.82740(12) 0.0266(4) Uani 1 1 d . U
C2B C 0.44111(16) 0.51528(12) 0.87119(12) 0.0231(4) Uani 1 1 d . U
C3B C 0.61841(17) 0.66146(11) 0.92119(12) 0.0216(3) Uani 1 1 d . U
C11B C 0.82107(16) 0.54909(12) 0.81578(11) 0.0219(3) Uani 1 1 d . U
C12B C 0.89944(17) 0.62253(12) 0.86807(13) 0.0256(4) Uani 1 1 d . U
H12B H 0.8573 0.6810 0.8699 0.031 Uiso 1 1 calc R .
C13B C 1.03847(19) 0.61094(14) 0.91748(14) 0.0330(4) Uani 1 1 d . U
H13B H 1.0912 0.6613 0.9534 0.040 Uiso 1 1 calc R .
C14B C 1.10073(19) 0.52648(15) 0.91478(14) 0.0387(5) Uani 1 1 d . U
H14B H 1.1960 0.5185 0.9491 0.046 Uiso 1 1 calc R .
C15B C 1.0243(2) 0.45378(15) 0.86223(15) 0.0392(5) Uani 1 1 d . U
H15B H 1.0674 0.3957 0.8601 0.047 Uiso 1 1 calc R .
C16B C 0.88429(18) 0.46443(13) 0.81218(13) 0.0308(4) Uani 1 1 d . U
H16B H 0.8323 0.4140 0.7757 0.037 Uiso 1 1 calc R .

loop_
_atom_site_aniso_label
_atom_site_aniso_U_11
_atom_site_aniso_U_22
_atom_site_aniso_U_33
_atom_site_aniso_U_23
_atom_site_aniso_U_13
_atom_site_aniso_U_12
Fe1A 0.01580(12) 0.02086(15) 0.01576(12) 0.00118(8) 0.00343(9) 0.00024(8)
P1A 0.0167(2) 0.0212(2) 0.0184(2) -0.00147(16) 0.00420(16) -0.00076(16)
O1A 0.0299(7) 0.0283(8) 0.0688(11) 0.0066(7) 0.0068(7) 0.0074(6)
O2A 0.0520(9) 0.0464(9) 0.0276(7) -0.0085(6) 0.0188(7) -0.0009(6)
O3A 0.0345(8) 0.0441(9) 0.0408(8) 0.0149(6) -0.0084(6) -0.0166(6)
C1A 0.0222(8) 0.0260(10) 0.0292(9) 0.0025(7) 0.0055(7) -0.0032(7)
C2A 0.0236(8) 0.0271(10) 0.0252(9) 0.0013(7) 0.0074(7) -0.0006(7)
C3A 0.0241(9) 0.0294(10) 0.0218(8) 0.0082(7) 0.0010(7) -0.0003(7)
C11A 0.0164(8) 0.0201(9) 0.0265(9) -0.0009(6) 0.0039(7) -0.0025(6)
C12A 0.0234(9) 0.0404(12) 0.0264(9) 0.0036(8) 0.0062(7) 0.0012(7)
C13A 0.0293(10) 0.0389(12) 0.0332(11) 0.0057(8) -0.0016(8) 0.0002(8)
C14A 0.0196(9) 0.0293(11) 0.0527(13) -0.0022(9) -0.0015(8) 0.0015(7)
C15A 0.0229(9) 0.0509(13) 0.0548(14) -0.0114(10) 0.0155(9) 0.0007(9)
C16A 0.0259(9) 0.0430(12) 0.0314(10) -0.0061(8) 0.0097(8) -0.0015(8)
Fe1B 0.01761(12) 0.01901(15) 0.01586(12) 0.00036(8) 0.00463(9) 0.00068(8)
P1B 0.0179(2) 0.0195(2) 0.0186(2) -0.00004(16) 0.00459(16) 0.00216(15)
O1B 0.0364(8) 0.0422(9) 0.0470(8) -0.0114(6) 0.0093(6) 0.0138(6)
O2B 0.0427(8) 0.0275(8) 0.0331(7) 0.0031(6) 0.0149(6) -0.0077(6)
O3B 0.0274(6) 0.0336(8) 0.0225(6) -0.0040(5) 0.0046(5) -0.0060(5)
C1B 0.0267(9) 0.0287(10) 0.0224(9) -0.0032(7) 0.0053(7) 0.0013(7)
C2B 0.0218(8) 0.0271(10) 0.0196(8) -0.0013(7) 0.0057(7) 0.0005(7)
C3B 0.0237(8) 0.0207(9) 0.0224(8) 0.0024(7) 0.0103(7) 0.0011(7)
C11B 0.0193(8) 0.0284(10) 0.0181(8) 0.0039(7) 0.0063(6) 0.0051(7)
C12B 0.0213(8) 0.0300(10) 0.0247(9) 0.0044(7) 0.0064(7) 0.0037(7)
C13B 0.0230(9) 0.0471(13) 0.0268(9) 0.0054(8) 0.0053(7) -0.0013(8)
C14B 0.0193(9) 0.0605(14) 0.0351(11) 0.0130(9) 0.0073(8) 0.0117(9)
C15B 0.0354(10) 0.0444(13) 0.0392(11) 0.0104(9) 0.0141(9) 0.0223(9)
C16B 0.0306(10) 0.0314(11) 0.0313(10) 0.0045(8) 0.0113(8) 0.0100(8)

loop_
_atom_type_symbol
_atom_type_description
_atom_type_scat_dispersion_real
_atom_type_scat_dispersion_imag
_atom_type_scat_source
C C 0.0033 0.0016 'International Tables Vol C Tables 4.2.6.8 and 6.1.1.4'
H H 0.0000 0.0000 'International Tables Vol C Tables 4.2.6.8 and 6.1.1.4'
Fe Fe 0.3463 0.8444 'International Tables Vol C Tables 4.2.6.8 and 6.1.1.4'
O O 0.0106 0.0060 'International Tables Vol C Tables 4.2.6.8 and 6.1.1.4'
P P 0.1023 0.0942 'International Tables Vol C Tables 4.2.6.8 and 6.1.1.4'

loop_
_geom_angle_atom_site_label_1
_geom_angle_atom_site_label_2
_geom_angle_atom_site_label_3
_geom_angle
P1A Fe1A Fe1B 53.194(12)
C1A Fe1A P1A 89.29(6)
C1A Fe1A Fe1B 100.83(6)
C1A Fe1A P1B 154.42(6)
C2A Fe1A P1A 99.21(6)
C2A Fe1A C1A 102.02(8)
C2A Fe1A C3A 101.87(8)
C2A Fe1A Fe1B 143.62(6)
C2A Fe1A P1B 101.22(6)
C3A Fe1A P1A 157.93(6)
C3A Fe1A C1A 92.64(8)
C3A Fe1A Fe1B 104.95(5)
C3A Fe1A P1B 92.91(5)
P1B Fe1A P1A 76.565(17)
P1B Fe1A Fe1B 53.647(13)
Fe1A P1A H1A 115.8(8)
C11A P1A Fe1A 123.02(6)
C11A P1A H1A 98.9(8)
C11A P1A Fe1B 128.81(6)
Fe1B P1A Fe1A 73.386(15)
Fe1B P1A H1A 117.4(8)
O1A C1A Fe1A 179.39(17)
O2A C2A Fe1A 178.58(17)
O3A C3A Fe1A 178.59(16)
C12A C11A P1A 117.59(13)
C12A C11A C16A 119.49(16)
C16A C11A P1A 122.82(14)
C11A C12A H12A 119.8
C11A C12A C13A 120.43(18)
C13A C12A H12A 119.8
C12A C13A H13A 120.0
C14A C13A C12A 119.96(19)
C14A C13A H13A 120.0
C13A C14A H14A 119.9
C13A C14A C15A 120.14(17)
C15A C14A H14A 119.9
C14A C15A H15A 119.8
C14A C15A C16A 120.39(19)
C16A C15A H15A 119.8
C11A C16A C15A 119.59(18)
C11A C16A H16A 120.2
C15A C16A H16A 120.2
P1A Fe1B Fe1A 53.420(13)
P1A Fe1B P1B 76.487(17)
P1B Fe1B Fe1A 53.290(12)
C1B Fe1B Fe1A 100.12(6)
C1B Fe1B P1A 92.70(5)
C1B Fe1B P1B 152.71(6)
C2B Fe1B Fe1A 142.43(5)
C2B Fe1B P1A 97.11(5)
C2B Fe1B P1B 101.71(5)
C2B Fe1B C1B 104.47(8)
C2B Fe1B C3B 99.27(7)
C3B Fe1B Fe1A 107.80(5)
C3B Fe1B P1A 161.18(5)
C3B Fe1B P1B 91.12(5)
C3B Fe1B C1B 92.13(7)
Fe1A P1B Fe1B 73.063(15)
Fe1A P1B H1B 114.3(8)
Fe1B P1B H1B 113.7(8)
C11B P1B Fe1A 127.28(6)
C11B P1B Fe1B 126.55(5)
C11B P1B H1B 101.2(8)
O1B C1B Fe1B 178.51(16)
O2B C2B Fe1B 178.00(15)
O3B C3B Fe1B 177.93(15)
C12B C11B P1B 121.78(12)
C16B C11B P1B 118.95(13)
C16B C11B C12B 119.27(16)
C11B C12B H12B 119.8
C13B C12B C11B 120.41(16)
C13B C12B H12B 119.8
C12B C13B H13B 119.9
C14B C13B C12B 120.22(18)
C14B C13B H13B 119.9
C13B C14B H14B 120.1
C15B C14B C13B 119.75(17)
C15B C14B H14B 120.1
C14B C15B H15B 119.7
C14B C15B C16B 120.65(17)
C16B C15B H15B 119.7
C11B C16B C15B 119.69(18)
C11B C16B H16B 120.2
C15B C16B H16B 120.2

loop_
_geom_bond_atom_site_label_1
_geom_bond_atom_site_label_2
_geom_bond_distance
Fe1A P1A 2.2080(5)
Fe1A C1A 1.7944(18)
Fe1A C2A 1.7717(18)
Fe1A C3A 1.7942(18)
Fe1A Fe1B 2.6348(3)
Fe1A P1B 2.2080(5)
P1A H1A 1.320(18)
P1A C11A 1.8110(16)
P1A Fe1B 2.2015(5)
O1A C1A 1.140(2)
O2A C2A 1.139(2)
O3A C3A 1.136(2)
C11A C12A 1.385(2)
C11A C16A 1.385(3)
C12A H12A 0.9500
C12A C13A 1.388(3)
C13A H13A 0.9500
C13A C14A 1.371(3)
C14A H14A 0.9500
C14A C15A 1.376(3)
C15A H15A 0.9500
C15A C16A 1.394(3)
C16A H16A 0.9500
Fe1B P1B 2.2182(5)
Fe1B C1B 1.8011(18)
Fe1B C2B 1.7722(18)
Fe1B C3B 1.7986(17)
P1B H1B 1.315(17)
P1B C11B 1.8093(16)
O1B C1B 1.134(2)
O2B C2B 1.141(2)
O3B C3B 1.136(2)
C11B C12B 1.391(2)
C11B C16B 1.388(2)
C12B H12B 0.9500
C12B C13B 1.384(2)
C13B H13B 0.9500
C13B C14B 1.379(3)
C14B H14B 0.9500
C14B C15B 1.376(3)
C15B H15B 0.9500
C15B C16B 1.393(3)
C16B H16B 0.9500

loop_
_geom_torsion_atom_site_label_1
_geom_torsion_atom_site_label_2
_geom_torsion_atom_site_label_3
_geom_torsion_atom_site_label_4
_geom_torsion
Fe1A P1A C11A C12A 63.35(15)
Fe1A P1A C11A C16A -120.45(14)
Fe1A P1B C11B C12B 46.86(16)
Fe1A P1B C11B C16B -133.97(12)
P1A C11A C12A C13A 176.25(14)
P1A C11A C16A C15A -176.93(15)
C11A C12A C13A C14A 0.6(3)
C12A C11A C16A C15A -0.8(3)
C12A C13A C14A C15A -0.1(3)
C13A C14A C15A C16A -0.8(3)
C14A C15A C16A C11A 1.2(3)
C16A C11A C12A C13A -0.1(3)
Fe1B P1A C11A C12A 158.24(11)
Fe1B P1A C11A C16A -25.56(18)
Fe1B P1B C11B C12B -49.36(16)
Fe1B P1B C11B C16B 129.80(12)
P1B C11B C12B C13B 178.00(14)
P1B C11B C16B C15B -178.05(14)
C11B C12B C13B C14B 0.4(3)
C12B C11B C16B C15B 1.1(3)
C12B C13B C14B C15B 0.4(3)
C13B C14B C15B C16B -0.4(3)
C14B C15B C16B C11B -0.4(3)
C16B C11B C12B C13B -1.2(3)
